data_7211792
loop_
_publ_author_name
'Shi, Shu-Yun'
'Zou, Yong-Cun'
'Cui, Xiao-Bing'
'Xu, Jia-Ning'
'Wang, Yan'
'Wang, Guo-Wu'
'Yang, Guang-Di'
'Xu, Ji-Qing'
'Wang, Tie-Gang'
'Gao, Zhong-Min'

_publ_section_title
;
 0D and 1D dimensional structures based on the combination of
 polyoxometalates, transition metal coordination complexes and organic
 amines
;
_journal_issue 7
_journal_name_full CrystEngComm
_journal_page_first 2122
_journal_paper_doi 10.1039/b914655e
_journal_volume 12
_journal_year 2010
_chemical_formula_sum 'C30 H38 Co Mo8 N8 O47 P V6'
_chemical_formula_weight 2425.74
_chemical_name_systematic
;
?
;
_space_group_IT_number 15
_symmetry_cell_setting monoclinic
_symmetry_space_group_name_Hall '-C 2yc'
_symmetry_space_group_name_H-M 'C 1 2/c 1'
_atom_sites_solution_hydrogens geom
_atom_sites_solution_primary direct
_atom_sites_solution_secondary difmap
_audit_creation_method SHELXL-97
_cell_angle_alpha 90.00
_cell_angle_beta 116.07(3)
_cell_angle_gamma 90.00
_cell_formula_units_Z 4
_cell_length_a 23.891(5)
_cell_length_b 12.987(3)
_cell_length_c 25.694(5)
_cell_measurement_temperature 293(2)
_cell_volume 7161(3)
_computing_structure_refinement 'SHELXL-97 (Sheldrick, 1997)'
_computing_structure_solution 'SHELXS-97 (Sheldrick, 1990)'
_diffrn_ambient_temperature 293(2)
_diffrn_measured_fraction_theta_full 0.999
_diffrn_measured_fraction_theta_max 0.999
_diffrn_radiation_monochromator graphite
_diffrn_radiation_source 'fine-focus sealed tube'
_diffrn_radiation_type MoK\a
_diffrn_radiation_wavelength 0.71073
_diffrn_reflns_av_R_equivalents 0.0338
_diffrn_reflns_av_sigmaI/netI 0.0292
_diffrn_reflns_limit_h_max 29
_diffrn_reflns_limit_h_min -28
_diffrn_reflns_limit_k_max 15
_diffrn_reflns_limit_k_min -16
_diffrn_reflns_limit_l_max 31
_diffrn_reflns_limit_l_min -31
_diffrn_reflns_number 29879
_diffrn_reflns_theta_full 26.03
_diffrn_reflns_theta_max 26.03
_diffrn_reflns_theta_min 2.21
_exptl_absorpt_coefficient_mu 2.439
_exptl_absorpt_correction_T_max 0.4746
_exptl_absorpt_correction_T_min 0.4489
_exptl_absorpt_correction_type multi-scan
_exptl_crystal_density_diffrn 2.250
_exptl_crystal_density_method 'not measured'
_exptl_crystal_F_000 4664
_exptl_crystal_size_max 0.39
_exptl_crystal_size_mid 0.38
_exptl_crystal_size_min 0.36
_refine_diff_density_max 2.051
_refine_diff_density_min -0.929
_refine_diff_density_rms 0.195
_refine_ls_extinction_method none
_refine_ls_goodness_of_fit_ref 1.088
_refine_ls_hydrogen_treatment constr
_refine_ls_matrix_type full
_refine_ls_number_parameters 426
_refine_ls_number_reflns 7056
_refine_ls_number_restraints 0
_refine_ls_restrained_S_all 1.088
_refine_ls_R_factor_all 0.0646
_refine_ls_R_factor_gt 0.0543
_refine_ls_shift/su_max 0.002
_refine_ls_shift/su_mean 0.000
_refine_ls_structure_factor_coef Fsqd
_refine_ls_weighting_details 'calc w=1/[\s^2^(Fo^2^)+(0.1004P)^2^+90.0746P] where P=(Fo^2^+2Fc^2^)/3'
_refine_ls_weighting_scheme calc
_refine_ls_wR_factor_gt 0.1713
_refine_ls_wR_factor_ref 0.1802
_reflns_number_gt 5846
_reflns_number_total 7056
_reflns_threshold_expression >2sigma(I)
_cod_data_source_file b914655e.txt
_cod_data_source_block k-5
_cod_original_cell_volume 7161(2)
_cod_original_sg_symbol_H-M c2/c
_cod_database_code 7211792

loop_
_symmetry_equiv_pos_as_xyz
'x, y, z'
'-x, y, -z+1/2'
'x+1/2, y+1/2, z'
'-x+1/2, y+1/2, -z+1/2'
'-x, -y, -z'
'x, -y, z-1/2'
'-x+1/2, -y+1/2, -z'
'x+1/2, -y+1/2, z-1/2'

loop_
_atom_site_label
_atom_site_type_symbol
_atom_site_fract_x
_atom_site_fract_y
_atom_site_fract_z
_atom_site_U_iso_or_equiv
_atom_site_adp_type
_atom_site_occupancy
_atom_site_symmetry_multiplicity
_atom_site_calc_flag
_atom_site_refinement_flags
Mo1 Mo 0.12653(3) 0.43660(6) 0.13645(3) 0.0386(2) Uani 1 1 d .
Mo2 Mo -0.11821(3) 0.38273(6) 0.03001(3) 0.0380(2) Uani 1 1 d .
Mo3 Mo -0.01268(4) 0.58612(5) 0.12592(3) 0.0377(2) Uani 1 1 d .
Mo4 Mo 0.02058(3) 0.23398(5) 0.03925(3) 0.03485(19) Uani 1 1 d .
V1 V 0.00654(7) 0.34915(10) 0.13882(5) 0.0355(3) Uani 1 1 d .
V2 V 0.10184(5) 0.69501(9) 0.09339(5) 0.0261(3) Uani 1 1 d .
V3 V -0.13408(5) 0.64231(8) -0.00951(5) 0.0226(2) Uani 1 1 d .
Co1 Co 0.0000 0.18345(10) 0.2500 0.0283(3) Uani 1 2 d S
P1 P 0.0000 0.5000 0.0000 0.0234(5) Uani 1 2 d S
O1 O -0.0457(4) 0.5186(7) 0.0253(4) 0.0272(19) Uiso 0.50 1 d P
O2 O 0.0467(4) 0.4175(7) 0.0319(4) 0.0252(19) Uiso 0.50 1 d P
O3 O 0.0385(4) 0.5352(7) 0.0644(4) 0.0261(19) Uani 0.50 1 d P
O4 O -0.0330(4) 0.3977(7) -0.0011(4) 0.0263(19) Uani 0.50 1 d P
O5 O -0.0796(4) 0.6491(5) 0.0729(3) 0.082(3) Uani 1 1 d .
O6 O 0.1416(4) 0.5718(5) 0.1328(6) 0.104(4) Uani 1 1 d .
O7 O 0.0442(4) 0.6750(5) 0.1261(5) 0.095(3) Uani 1 1 d .
O8 O -0.1372(3) 0.3258(8) -0.0400(3) 0.091(3) Uani 1 1 d .
O9 O 0.1593(4) 0.3940(7) 0.0891(3) 0.078(3) Uani 1 1 d .
O10 O -0.1548(4) 0.5043(5) 0.0047(3) 0.082(3) Uani 1 1 d .
O11 O -0.0400(3) 0.2222(8) -0.0330(3) 0.085(3) Uani 1 1 d .
O12 O -0.1933(3) 0.7066(5) -0.0133(4) 0.069(2) Uani 1 1 d .
O13 O 0.0540(3) 0.4744(5) 0.1556(4) 0.064(2) Uani 1 1 d .
O14 O -0.1669(3) 0.3230(6) 0.0504(3) 0.0614(18) Uani 1 1 d .
O15 O 0.0844(4) 0.2513(6) 0.0210(3) 0.074(2) Uani 1 1 d .
O16 O 0.0299(4) 0.1129(5) 0.0622(3) 0.066(2) Uani 1 1 d .
O17 O 0.1798(3) 0.4001(6) 0.2023(3) 0.0634(19) Uani 1 1 d .
O18 O -0.0178(4) 0.6129(5) 0.1866(3) 0.0579(17) Uani 1 1 d .
O19 O -0.0447(3) 0.2824(5) 0.0660(3) 0.0547(16) Uani 1 1 d .
O20 O -0.0598(3) 0.4489(4) 0.1067(3) 0.0487(15) Uani 1 1 d .
O21 O 0.1467(3) 0.7810(5) 0.1351(3) 0.0508(15) Uani 1 1 d .
O22 O 0.0104(3) 0.2912(4) 0.1971(3) 0.0488(15) Uani 1 1 d .
O23 O 0.0704(3) 0.3090(5) 0.1160(3) 0.0495(15) Uani 1 1 d .
N1 N -0.0974(3) 0.1662(6) 0.1997(3) 0.0437(16) Uani 1 1 d .
N2 N -0.0046(3) 0.0645(5) 0.1900(3) 0.0377(14) Uani 1 1 d .
C1 C -0.1424(5) 0.2171(10) 0.2036(5) 0.067(3) Uani 1 1 d .
H1A H -0.1326 0.2710 0.2300 0.080 Uiso 1 1 calc R
C2 C -0.2064(5) 0.1924(14) 0.1685(7) 0.094(5) Uani 1 1 d .
H2A H -0.2377 0.2329 0.1701 0.113 Uiso 1 1 calc R
C3 C -0.2209(6) 0.1109(14) 0.1336(6) 0.098(5) Uani 1 1 d .
H3A H -0.2623 0.0912 0.1128 0.117 Uiso 1 1 calc R
C4 C -0.1745(5) 0.0562(11) 0.1283(6) 0.080(4) Uani 1 1 d .
C5 C -0.1848(8) -0.0332(17) 0.0917(8) 0.139(8) Uani 1 1 d .
H5A H -0.2256 -0.0551 0.0695 0.167 Uiso 1 1 calc R
C6 C -0.1370(8) -0.0874(14) 0.0882(8) 0.121(6) Uani 1 1 d .
H6A H -0.1455 -0.1465 0.0655 0.145 Uiso 1 1 calc R
C7 C -0.0746(6) -0.0526(9) 0.1193(5) 0.070(3) Uani 1 1 d .
C8 C -0.0256(7) -0.0997(8) 0.1146(5) 0.077(4) Uani 1 1 d .
H8A H -0.0325 -0.1553 0.0897 0.092 Uiso 1 1 calc R
C9 C 0.0327(6) -0.0642(8) 0.1465(5) 0.066(3) Uani 1 1 d .
H9A H 0.0664 -0.0941 0.1433 0.080 Uiso 1 1 calc R
C10 C 0.0415(5) 0.0178(7) 0.1842(4) 0.053(2) Uani 1 1 d .
H10A H 0.0819 0.0409 0.2065 0.064 Uiso 1 1 calc R
C11 C -0.0630(4) 0.0315(6) 0.1572(4) 0.0444(19) Uani 1 1 d .
C12 C -0.1119(4) 0.0862(8) 0.1626(4) 0.052(2) Uani 1 1 d .
N5 N 0.2042(10) -0.0882(17) 0.0327(9) 0.207(10) Uiso 1 1 d G
C15 C 0.2135(10) 0.0119(19) 0.0479(10) 0.30(2) Uiso 1 1 d G
C16 C 0.1600(11) 0.0502(13) 0.0454(9) 0.160(9) Uiso 1 1 d G
N6 N 0.1175(7) -0.0262(15) 0.0286(7) 0.154(6) Uiso 1 1 d G
C17 C 0.1448(10) -0.1118(12) 0.0208(7) 0.145(8) Uiso 1 1 d G
OW1 O -0.1997(16) 0.675(3) 0.0948(15) 0.175(12) Uiso 0.50 1 d P
OW2 O -0.1260(10) 0.4968(17) 0.1996(9) 0.219(9) Uiso 1 1 d .
OW3 O -0.143(3) 0.772(5) 0.224(2) 0.28(2) Uiso 0.50 1 d P
OW4 O -0.302(2) 0.633(4) 0.182(2) 0.25(2) Uiso 0.50 1 d P

loop_
_atom_site_aniso_label
_atom_site_aniso_U_11
_atom_site_aniso_U_22
_atom_site_aniso_U_33
_atom_site_aniso_U_23
_atom_site_aniso_U_13
_atom_site_aniso_U_12
Mo1 0.0330(4) 0.0412(4) 0.0360(4) 0.0061(3) 0.0100(3) 0.0059(3)
Mo2 0.0347(4) 0.0470(4) 0.0399(4) -0.0049(3) 0.0235(3) -0.0070(3)
Mo3 0.0553(4) 0.0338(4) 0.0370(4) -0.0037(3) 0.0321(3) 0.0010(3)
Mo4 0.0438(4) 0.0280(3) 0.0340(4) 0.0016(3) 0.0183(3) 0.0064(3)
V1 0.0497(8) 0.0335(7) 0.0295(6) 0.0041(5) 0.0230(6) 0.0014(6)
V2 0.0197(5) 0.0237(6) 0.0358(6) -0.0140(5) 0.0130(5) -0.0029(4)
V3 0.0173(5) 0.0228(5) 0.0294(6) -0.0047(4) 0.0119(4) 0.0051(4)
Co1 0.0302(7) 0.0277(7) 0.0273(6) 0.000 0.0128(5) 0.000
P1 0.0242(11) 0.0244(12) 0.0239(11) -0.0006(9) 0.0129(9) 0.0022(9)
O3 0.027(5) 0.021(4) 0.032(5) -0.004(4) 0.015(4) 0.001(4)
O4 0.030(5) 0.024(5) 0.028(5) 0.001(4) 0.016(4) 0.001(4)
O5 0.109(6) 0.033(3) 0.052(4) 0.001(3) -0.012(4) -0.017(4)
O6 0.082(6) 0.041(4) 0.240(12) 0.036(6) 0.119(7) 0.024(4)
O7 0.086(6) 0.035(4) 0.217(11) 0.034(5) 0.116(7) 0.023(4)
O8 0.054(4) 0.166(9) 0.040(4) -0.024(5) 0.008(3) 0.057(5)
O9 0.087(5) 0.102(6) 0.062(4) -0.044(4) 0.049(4) -0.058(5)
O10 0.097(6) 0.043(4) 0.053(4) 0.004(3) -0.017(4) -0.020(4)
O11 0.061(4) 0.152(8) 0.031(3) -0.016(4) 0.013(3) 0.058(5)
O12 0.035(3) 0.056(4) 0.113(6) -0.035(4) 0.030(4) 0.004(3)
O13 0.059(4) 0.032(3) 0.117(6) -0.002(4) 0.054(4) 0.003(3)
O14 0.054(4) 0.064(4) 0.082(5) 0.006(4) 0.044(4) -0.011(3)
O15 0.093(6) 0.088(5) 0.065(4) -0.043(4) 0.057(4) -0.054(5)
O16 0.121(6) 0.029(3) 0.073(5) 0.010(3) 0.065(5) 0.012(4)
O17 0.056(4) 0.081(5) 0.037(3) 0.007(3) 0.005(3) 0.003(4)
O18 0.088(5) 0.056(4) 0.041(3) -0.008(3) 0.039(3) 0.003(4)
O19 0.044(3) 0.068(4) 0.048(3) -0.019(3) 0.017(3) 0.010(3)
O20 0.056(4) 0.033(3) 0.046(3) -0.005(3) 0.011(3) 0.000(3)
O21 0.041(3) 0.051(4) 0.055(4) -0.021(3) 0.016(3) -0.003(3)
O22 0.075(4) 0.041(3) 0.038(3) 0.008(3) 0.032(3) -0.001(3)
O23 0.049(3) 0.051(4) 0.053(4) -0.013(3) 0.026(3) -0.005(3)
N1 0.029(3) 0.056(4) 0.043(4) 0.002(3) 0.013(3) 0.010(3)
N2 0.040(4) 0.035(3) 0.041(4) -0.005(3) 0.020(3) 0.000(3)
C1 0.042(5) 0.089(8) 0.067(7) 0.005(6) 0.021(5) 0.022(5)
C2 0.035(6) 0.147(14) 0.104(11) 0.018(10) 0.034(6) 0.028(7)
C3 0.040(6) 0.150(14) 0.086(9) -0.038(10) 0.012(6) -0.015(7)
C4 0.037(5) 0.105(10) 0.083(8) -0.025(7) 0.013(5) -0.019(6)
C5 0.072(10) 0.177(19) 0.139(15) -0.083(14) 0.020(10) -0.064(12)
C6 0.092(11) 0.115(13) 0.121(13) -0.069(11) 0.015(10) -0.037(10)
C7 0.075(7) 0.053(6) 0.076(7) -0.027(5) 0.027(6) -0.010(5)
C8 0.118(11) 0.039(5) 0.072(7) -0.019(5) 0.042(7) 0.005(6)
C9 0.092(8) 0.040(5) 0.085(8) -0.007(5) 0.056(7) 0.016(5)
C10 0.052(5) 0.049(5) 0.061(6) -0.008(4) 0.028(5) 0.009(4)
C11 0.047(5) 0.038(4) 0.043(4) -0.011(4) 0.015(4) -0.010(4)
C12 0.041(5) 0.056(5) 0.048(5) -0.008(4) 0.010(4) -0.007(4)

loop_
_atom_type_symbol
_atom_type_description
_atom_type_scat_dispersion_real
_atom_type_scat_dispersion_imag
_atom_type_scat_source
C C 0.0033 0.0016 'International Tables Vol C Tables 4.2.6.8 and 6.1.1.4'
H H 0.0000 0.0000 'International Tables Vol C Tables 4.2.6.8 and 6.1.1.4'
N N 0.0061 0.0033 'International Tables Vol C Tables 4.2.6.8 and 6.1.1.4'
O O 0.0106 0.0060 'International Tables Vol C Tables 4.2.6.8 and 6.1.1.4'
P P 0.1023 0.0942 'International Tables Vol C Tables 4.2.6.8 and 6.1.1.4'
Co Co 0.3494 0.9721 'International Tables Vol C Tables 4.2.6.8 and 6.1.1.4'
Mo Mo -1.6832 0.6857 'International Tables Vol C Tables 4.2.6.8 and 6.1.1.4'
V V 0.3005 0.5294 'International Tables Vol C Tables 4.2.6.8 and 6.1.1.4'

loop_
_geom_angle_atom_site_label_1
_geom_angle_atom_site_label_2
_geom_angle_atom_site_label_3
_geom_angle
_geom_angle_site_symmetry_1
_geom_angle_site_symmetry_3
O17 Mo1 O9 103.4(4) . .
O17 Mo1 O6 104.3(5) . .
O9 Mo1 O6 96.2(4) . .
O17 Mo1 O23 98.7(3) . .
O9 Mo1 O23 90.5(3) . .
O6 Mo1 O23 153.7(4) . .
O17 Mo1 O13 99.9(4) . .
O9 Mo1 O13 153.9(4) . .
O6 Mo1 O13 89.4(3) . .
O23 Mo1 O13 74.3(2) . .
O17 Mo1 O3 157.5(3) . .
O9 Mo1 O3 97.7(4) . .
O6 Mo1 O3 65.1(4) . .
O23 Mo1 O3 88.9(3) . .
O13 Mo1 O3 61.7(3) . .
O17 Mo1 V1 100.0(3) . .
O9 Mo1 V1 125.4(2) . .
O6 Mo1 V1 124.3(2) . .
O23 Mo1 V1 37.30(17) . .
O13 Mo1 V1 37.06(18) . .
O3 Mo1 V1 73.4(2) . .
O14 Mo2 O10 103.3(4) . .
O14 Mo2 O8 102.6(4) . .
O10 Mo2 O8 97.5(4) . .
O14 Mo2 O20 99.7(3) . .
O10 Mo2 O20 89.9(3) . .
O8 Mo2 O20 154.2(3) . .
O14 Mo2 O19 98.0(3) . .
O10 Mo2 O19 155.8(3) . .
O8 Mo2 O19 88.8(3) . .
O20 Mo2 O19 75.2(2) . .
O14 Mo2 O4 156.6(3) . .
O10 Mo2 O4 98.7(4) . .
O8 Mo2 O4 66.3(4) . .
O20 Mo2 O4 88.2(3) . .
O19 Mo2 O4 62.5(3) . .
O14 Mo2 O1 159.3(3) . .
O10 Mo2 O1 66.3(4) . .
O8 Mo2 O1 96.7(4) . .
O20 Mo2 O1 63.7(3) . .
O19 Mo2 O1 89.8(3) . .
O4 Mo2 O1 41.8(3) . .
O14 Mo2 V1 100.3(3) . .
O10 Mo2 V1 125.3(2) . .
O8 Mo2 V1 124.2(2) . .
O20 Mo2 V1 37.52(17) . .
O19 Mo2 V1 37.72(17) . .
O4 Mo2 V1 72.8(2) . .
O1 Mo2 V1 74.4(2) . .
O18 Mo3 O5 102.2(4) . .
O18 Mo3 O7 103.5(4) . .
O5 Mo3 O7 97.6(4) . .
O18 Mo3 O13 99.6(3) . .
O5 Mo3 O13 154.8(3) . .
O7 Mo3 O13 89.4(3) . .
O18 Mo3 O20 98.6(3) . .
O5 Mo3 O20 90.1(3) . .
O7 Mo3 O20 154.4(3) . .
O13 Mo3 O20 74.2(3) . .
O18 Mo3 O3 156.9(3) . .
O5 Mo3 O3 99.4(4) . .
O7 Mo3 O3 65.4(4) . .
O13 Mo3 O3 61.6(3) . .
O20 Mo3 O3 89.3(3) . .
O18 Mo3 O1 157.8(3) . .
O5 Mo3 O1 66.5(4) . .
O7 Mo3 O1 97.1(4) . .
O13 Mo3 O1 88.7(3) . .
O20 Mo3 O1 63.7(3) . .
O3 Mo3 O1 43.0(3) . .
O18 Mo3 V1 100.2(2) . .
O5 Mo3 V1 125.3(2) . .
O7 Mo3 V1 124.4(2) . .
O13 Mo3 V1 36.96(19) . .
O20 Mo3 V1 37.25(17) . .
O3 Mo3 V1 73.3(2) . .
O1 Mo3 V1 74.2(2) . .
O16 Mo4 O11 102.0(4) . .
O16 Mo4 O15 102.4(4) . .
O11 Mo4 O15 97.6(4) . .
O16 Mo4 O23 100.3(3) . .
O11 Mo4 O23 154.5(3) . .
O15 Mo4 O23 89.5(3) . .
O16 Mo4 O19 100.0(3) . .
O11 Mo4 O19 89.2(3) . .
O15 Mo4 O19 154.6(3) . .
O23 Mo4 O19 74.8(2) . .
O16 Mo4 O4 158.6(4) . .
O11 Mo4 O4 66.6(4) . .
O15 Mo4 O4 97.2(4) . .
O23 Mo4 O4 88.2(3) . .
O19 Mo4 O4 63.1(3) . .
O16 Mo4 O2 159.1(4) . .
O11 Mo4 O2 96.8(4) . .
O15 Mo4 O2 65.8(3) . .
O23 Mo4 O2 63.8(3) . .
O19 Mo4 O2 89.2(3) . .
O4 Mo4 O2 40.9(3) . .
O16 Mo4 V1 102.1(2) . .
O11 Mo4 V1 124.4(2) . .
O15 Mo4 V1 124.5(2) . .
O23 Mo4 V1 37.34(17) . .
O19 Mo4 V1 37.48(17) . .
O4 Mo4 V1 72.9(2) . .
O2 Mo4 V1 73.9(2) . .
O22 V1 O13 113.1(3) . .
O22 V1 O20 113.8(3) . .
O13 V1 O20 79.6(3) . .
O22 V1 O23 114.7(3) . .
O13 V1 O23 80.2(3) . .
O20 V1 O23 131.4(3) . .
O22 V1 O19 115.7(3) . .
O13 V1 O19 131.2(4) . .
O20 V1 O19 80.6(3) . .
O23 V1 O19 80.4(3) . .
O22 V1 Mo2 122.3(2) . .
O13 V1 Mo2 108.9(2) . .
O20 V1 Mo2 40.07(17) . .
O23 V1 Mo2 109.8(2) . .
O19 V1 Mo2 40.51(19) . .
O22 V1 Mo4 123.2(2) . .
O13 V1 Mo4 109.0(2) . .
O20 V1 Mo4 109.70(19) . .
O23 V1 Mo4 40.01(18) . .
O19 V1 Mo4 40.44(18) . .
Mo2 V1 Mo4 74.54(4) . .
O22 V1 Mo3 119.9(2) . .
O13 V1 Mo3 39.7(2) . .
O20 V1 Mo3 40.02(18) . .
O23 V1 Mo3 109.5(2) . .
O19 V1 Mo3 109.9(2) . .
Mo2 V1 Mo3 74.06(4) . .
Mo4 V1 Mo3 116.96(4) . .
O22 V1 Mo1 120.2(2) . .
O13 V1 Mo1 40.21(19) . .
O20 V1 Mo1 109.7(2) . .
O23 V1 Mo1 40.05(18) . .
O19 V1 Mo1 110.0(2) . .
Mo2 V1 Mo1 117.48(5) . .
Mo4 V1 Mo1 74.07(4) . .
Mo3 V1 Mo1 74.36(4) . .
O21 V2 O6 101.6(4) . .
O21 V2 O7 101.5(4) . .
O6 V2 O7 86.6(3) . .
O21 V2 O8 101.7(4) . 5_565
O6 V2 O8 89.3(4) . 5_565
O7 V2 O8 156.8(4) . 5_565
O21 V2 O11 101.6(4) . 5_565
O6 V2 O11 156.8(5) . 5_565
O7 V2 O11 89.1(4) . 5_565
O8 V2 O11 85.7(3) 5_565 5_565
O12 V3 O9 101.9(4) . 5_565
O12 V3 O15 101.7(4) . 5_565
O9 V3 O15 86.5(3) 5_565 5_565
O12 V3 O10 101.6(4) . .
O9 V3 O10 89.2(3) 5_565 .
O15 V3 O10 156.7(4) 5_565 .
O12 V3 O5 101.2(4) . .
O9 V3 O5 156.9(4) 5_565 .
O15 V3 O5 88.4(3) 5_565 .
O10 V3 O5 86.6(3) . .
O22 Co1 O22 93.5(3) . 2
O22 Co1 N1 93.2(3) . 2
O22 Co1 N1 95.1(3) 2 2
O22 Co1 N1 95.1(3) . .
O22 Co1 N1 93.2(3) 2 .
N1 Co1 N1 167.8(4) 2 .
O22 Co1 N2 89.8(2) . .
O22 Co1 N2 170.8(3) 2 .
N1 Co1 N2 93.3(3) 2 .
N1 Co1 N2 77.9(3) . .
O22 Co1 N2 170.8(3) . 2
O22 Co1 N2 89.8(2) 2 2
N1 Co1 N2 77.9(3) 2 2
N1 Co1 N2 93.3(3) . 2
N2 Co1 N2 88.3(4) . 2
O2 P1 O2 180.0(13) 5_565 .
O2 P1 O1 112.4(5) 5_565 5_565
O2 P1 O1 67.6(5) . 5_565
O2 P1 O1 67.6(5) 5_565 .
O2 P1 O1 112.4(5) . .
O1 P1 O1 180.0(5) 5_565 .
O2 P1 O4 69.3(5) 5_565 5_565
O2 P1 O4 110.7(5) . 5_565
O1 P1 O4 71.7(5) 5_565 5_565
O1 P1 O4 108.3(5) . 5_565
O2 P1 O4 110.7(5) 5_565 .
O2 P1 O4 69.3(5) . .
O1 P1 O4 108.3(5) 5_565 .
O1 P1 O4 71.7(5) . .
O4 P1 O4 180.0(7) 5_565 .
O2 P1 O3 71.5(5) 5_565 5_565
O2 P1 O3 108.5(5) . 5_565
O1 P1 O3 72.5(5) 5_565 5_565
O1 P1 O3 107.5(5) . 5_565
O4 P1 O3 109.3(5) 5_565 5_565
O4 P1 O3 70.7(5) . 5_565
O2 P1 O3 108.5(5) 5_565 .
O2 P1 O3 71.5(5) . .
O1 P1 O3 107.5(5) 5_565 .
O1 P1 O3 72.5(5) . .
O4 P1 O3 70.7(5) 5_565 .
O4 P1 O3 109.3(5) . .
O3 P1 O3 180.0(5) 5_565 .
P1 O1 O2 55.9(4) . 5_565
P1 O1 O4 54.8(4) . .
O2 O1 O4 92.4(6) 5_565 .
P1 O1 Mo3 122.6(5) . .
O2 O1 Mo3 127.4(6) 5_565 .
O4 O1 Mo3 132.0(6) . .
P1 O1 Mo2 123.4(5) . .
O2 O1 Mo2 130.1(6) 5_565 .
O4 O1 Mo2 68.7(4) . .
Mo3 O1 Mo2 96.2(3) . .
P1 O2 O1 56.6(4) . 5_565
P1 O2 O4 56.3(4) . .
O1 O2 O4 93.2(6) 5_565 .
P1 O2 O3 55.9(4) . .
O1 O2 O3 91.4(6) 5_565 .
O4 O2 O3 91.9(6) . .
P1 O2 Mo4 124.9(5) . .
O1 O2 Mo4 129.2(6) 5_565 .
O4 O2 Mo4 68.7(4) . .
O3 O2 Mo4 134.2(5) . .
P1 O3 O2 52.6(4) . .
P1 O3 O4 53.9(4) . 5_565
O2 O3 O4 88.3(6) . 5_565
P1 O3 Mo1 123.6(5) . .
O2 O3 Mo1 71.0(4) . .
O4 O3 Mo1 129.1(5) 5_565 .
P1 O3 Mo3 121.8(5) . .
O2 O3 Mo3 135.3(5) . .
O4 O3 Mo3 126.0(5) 5_565 .
Mo1 O3 Mo3 99.0(3) . .
P1 O4 O2 54.4(4) . .
P1 O4 O1 53.6(4) . .
O2 O4 O1 91.0(6) . .
P1 O4 O3 55.4(4) . 5_565
O2 O4 O3 89.9(6) . 5_565
O1 O4 O3 87.8(6) . 5_565
P1 O4 Mo4 124.7(5) . .
O2 O4 Mo4 70.4(4) . .
O1 O4 Mo4 137.8(6) . .
O3 O4 Mo4 128.1(5) 5_565 .
P1 O4 Mo2 123.0(5) . .
O2 O4 Mo2 136.9(6) . .
O1 O4 Mo2 69.5(4) . .
O3 O4 Mo2 125.5(5) 5_565 .
Mo4 O4 Mo2 98.3(3) . .
Mo3 O5 V3 139.6(5) . .
Mo1 O6 V2 141.3(6) . .
Mo3 O7 V2 141.2(6) . .
Mo2 O8 V2 140.5(5) . 5_565
Mo1 O9 V3 140.3(5) . 5_565
Mo2 O10 V3 139.8(5) . .
Mo4 O11 V2 140.4(5) . 5_565
V1 O13 Mo3 103.4(3) . .
V1 O13 Mo1 102.7(3) . .
Mo3 O13 Mo1 133.0(4) . .
Mo4 O15 V3 141.3(5) . 5_565
V1 O19 Mo2 101.8(3) . .
V1 O19 Mo4 102.1(3) . .
Mo2 O19 Mo4 131.8(4) . .
V1 O20 Mo2 102.4(3) . .
V1 O20 Mo3 102.7(3) . .
Mo2 O20 Mo3 132.0(3) . .
V1 O22 Co1 161.4(4) . .
V1 O23 Mo4 102.7(3) . .
V1 O23 Mo1 102.6(3) . .
Mo4 O23 Mo1 132.1(3) . .
C1 N1 C12 118.7(9) . .
C1 N1 Co1 128.4(7) . .
C12 N1 Co1 112.6(6) . .
C10 N2 C11 118.0(8) . .
C10 N2 Co1 128.9(6) . .
C11 N2 Co1 112.9(5) . .
N1 C1 C2 121.9(12) . .
C3 C2 C1 119.6(12) . .
C2 C3 C4 119.7(11) . .
C3 C4 C12 118.3(11) . .
C3 C4 C5 124.4(12) . .
C12 C4 C5 117.2(12) . .
C6 C5 C4 122.9(12) . .
C5 C6 C7 119.6(13) . .
C8 C7 C11 119.3(10) . .
C8 C7 C6 122.2(12) . .
C11 C7 C6 118.5(12) . .
C9 C8 C7 119.1(10) . .
C8 C9 C10 119.0(10) . .
N2 C10 C9 123.5(10) . .
N2 C11 C7 121.1(9) . .
N2 C11 C12 116.7(7) . .
C7 C11 C12 122.2(9) . .
N1 C12 C4 121.7(10) . .
N1 C12 C11 119.1(8) . .
C4 C12 C11 119.3(9) . .
C15 N5 C17 108.0 . .
N5 C15 C16 108.0 . .
N6 C16 C15 108.0 . .
C16 N6 C17 108.0 . .
N6 C17 N5 108.0 . .

loop_
_geom_bond_atom_site_label_1
_geom_bond_atom_site_label_2
_geom_bond_distance
_geom_bond_site_symmetry_2
Mo1 O17 1.677(6) .
Mo1 O9 1.798(7) .
Mo1 O6 1.803(7) .
Mo1 O23 2.050(6) .
Mo1 O13 2.058(7) .
Mo1 O3 2.463(9) .
Mo1 V1 3.1088(16) .
Mo2 O14 1.663(6) .
Mo2 O10 1.783(7) .
Mo2 O8 1.808(7) .
Mo2 O20 2.038(6) .
Mo2 O19 2.052(6) .
Mo2 O4 2.500(9) .
Mo2 O1 2.513(9) .
Mo2 V1 3.093(2) .
Mo3 O18 1.653(6) .
Mo3 O5 1.780(8) .
Mo3 O7 1.783(7) .
Mo3 O13 2.039(7) .
Mo3 O20 2.049(6) .
Mo3 O3 2.476(9) .
Mo3 O1 2.506(9) .
Mo3 V1 3.1078(16) .
Mo4 O16 1.659(6) .
Mo4 O11 1.789(7) .
Mo4 O15 1.796(7) .
Mo4 O23 2.047(6) .
Mo4 O19 2.061(6) .
Mo4 O4 2.464(9) .
Mo4 O2 2.491(9) .
Mo4 V1 3.1063(15) .
V1 O22 1.641(5) .
V1 O13 1.921(7) .
V1 O20 1.929(6) .
V1 O23 1.931(6) .
V1 O19 1.933(6) .
V2 O21 1.592(6) .
V2 O6 1.908(8) .
V2 O7 1.919(7) .
V2 O8 1.921(7) 5_565
V2 O11 1.932(7) 5_565
V3 O12 1.607(6) .
V3 O9 1.921(7) 5_565
V3 O15 1.926(7) 5_565
V3 O10 1.936(7) .
V3 O5 1.939(7) .
Co1 O22 2.041(6) .
Co1 O22 2.041(6) 2
Co1 N1 2.119(7) 2
Co1 N1 2.119(7) .
Co1 N2 2.152(6) .
Co1 N2 2.152(6) 2
P1 O2 1.504(9) 5_565
P1 O2 1.504(9) .
P1 O1 1.516(9) 5_565
P1 O1 1.516(9) .
P1 O4 1.539(9) 5_565
P1 O4 1.539(9) .
P1 O3 1.567(9) 5_565
P1 O3 1.567(9) .
O1 O2 1.679(13) 5_565
O1 O4 1.789(13) .
O2 O1 1.679(13) 5_565
O2 O4 1.730(13) .
O2 O3 1.795(12) .
O3 O4 1.799(13) 5_565
O4 O3 1.799(13) 5_565
O8 V2 1.921(7) 5_565
O9 V3 1.921(7) 5_565
O11 V2 1.932(7) 5_565
O15 V3 1.926(7) 5_565
N1 C1 1.304(12) .
N1 C12 1.348(12) .
N2 C10 1.320(11) .
N2 C11 1.344(11) .
C1 C2 1.428(16) .
C2 C3 1.33(2) .
C3 C4 1.374(18) .
C4 C12 1.417(13) .
C4 C5 1.45(2) .
C5 C6 1.38(2) .
C6 C7 1.420(19) .
C7 C8 1.374(17) .
C7 C11 1.407(13) .
C8 C9 1.348(17) .
C9 C10 1.393(13) .
C11 C12 1.426(13) .
N5 C15 1.348(11) .
N5 C17 1.348(11) .
C15 C16 1.348(11) .
C16 N6 1.348(11) .
N6 C17 1.348(11) .
